data_8105701
loop_
_publ_author_name
'Wang, Li-Hua'
'Tai, Xi-Shi'
'Ren, Xiu-Jie'

_publ_section_title
;
 The crystal structure of [(1,10-phenanthroline-\k2
 N,N)-bis(6-phenylpyridine-2-carboxylate-\k2 N,O)nickel(II)] monohydrate,
 C36H26N4O5Ni
;
_journal_issue 3
_journal_name_full 'Zeitschrift f\"ur Kristallographie - New Crystal Structures'
_journal_page_first 377
_journal_page_last 379
_journal_paper_doi 10.1515/ncrs-2022-0046
_journal_volume 237
_journal_year 2022
_chemical_formula_moiety 'C36 H24 N4 Ni O4, H2 O'
_chemical_formula_sum 'C36 H26 N4 Ni O5'
_chemical_formula_weight 653.32
_space_group_crystal_system orthorhombic
_space_group_IT_number 19
_space_group_name_Hall 'P 2ac 2ab'
_space_group_name_H-M_alt 'P 21 21 21'
_atom_sites_solution_hydrogens mixed
_atom_sites_solution_primary dual
_cell_angle_alpha 90
_cell_angle_beta 90
_cell_angle_gamma 90
_cell_formula_units_Z 4
_cell_length_a 10.5860(9)
_cell_length_b 10.6497(6)
_cell_length_c 26.4492(15)
_cell_measurement_reflns_used 4422
_cell_measurement_temperature 200.00(10)
_cell_measurement_theta_max 26.0700
_cell_measurement_theta_min 2.9740
_cell_volume 2981.8(3)
_computing_cell_refinement 'CrysAlisPro 1.171.38.43f (Rigaku OD, 2015)'
_computing_data_collection 'CrysAlisPro 1.171.38.43f (Rigaku OD, 2015)'
_computing_data_reduction 'CrysAlisPro 1.171.38.43f (Rigaku OD, 2015)'
_computing_molecular_graphics 'Olex2 1.3-alpha (Dolomanov et al., 2009)'
_computing_publication_material 'Olex2 1.3-alpha (Dolomanov et al., 2009)'
_computing_structure_refinement 'SHELXL 2018/3 (Sheldrick, 2015)'
_computing_structure_solution 'SHELXT  (Sheldrick, 2015)'
_diffrn_ambient_environment N~2~
_diffrn_ambient_temperature 200.00(10)
_diffrn_detector 'CCD plate'
_diffrn_detector_area_resol_mean 5.2684
_diffrn_detector_type AtlasS2
_diffrn_measured_fraction_theta_full 1.000
_diffrn_measured_fraction_theta_max 1.000
_diffrn_measurement_details
;
List of Runs (angles in degrees, time in seconds):

  # Type    Start    End  Width  t~exp~   \w     \q     \k     \f   Frames
--------------------------------------------------------------------------
  1  \w    -37.00  43.00   1.00    2.00    --  -11.27  77.00-150.00   80
  2  \w      7.00  35.00   1.00    2.00    --   11.90-133.00  69.00   28
  3  \w     21.00  62.00   1.00    2.00    --  -11.27  57.00-150.00   41
  4  \w    -10.00  41.00   1.00    2.00    --  -11.27  38.00 -30.00   51
;
_diffrn_measurement_device 'four-circle diffractometer'
_diffrn_measurement_device_type 'SuperNova, Dual, Cu at zero, AtlasS2'
_diffrn_measurement_method '\w scans'
_diffrn_orient_matrix_type 'CrysAlisPro convention (1999,Acta A55,543-557)'
_diffrn_orient_matrix_UB_11 -0.0162127000
_diffrn_orient_matrix_UB_12 0.0425175000
_diffrn_orient_matrix_UB_13 -0.0196054000
_diffrn_orient_matrix_UB_21 0.0649736000
_diffrn_orient_matrix_UB_22 0.0101056000
_diffrn_orient_matrix_UB_23 -0.0050571000
_diffrn_orient_matrix_UB_31 -0.0006284000
_diffrn_orient_matrix_UB_32 -0.0502697000
_diffrn_orient_matrix_UB_33 -0.0175986000
_diffrn_radiation_monochromator mirror
_diffrn_radiation_probe x-ray
_diffrn_radiation_type 'Mo K\a'
_diffrn_radiation_wavelength 0.71073
_diffrn_reflns_av_R_equivalents 0.0361
_diffrn_reflns_av_unetI/netI 0.0480
_diffrn_reflns_Laue_measured_fraction_full 1.000
_diffrn_reflns_Laue_measured_fraction_max 1.000
_diffrn_reflns_limit_h_max 9
_diffrn_reflns_limit_h_min -12
_diffrn_reflns_limit_k_max 10
_diffrn_reflns_limit_k_min -12
_diffrn_reflns_limit_l_max 31
_diffrn_reflns_limit_l_min -31
_diffrn_reflns_number 13389
_diffrn_reflns_point_group_measured_fraction_full 0.988
_diffrn_reflns_point_group_measured_fraction_max 0.988
_diffrn_reflns_theta_full 24.996
_diffrn_reflns_theta_max 24.996
_diffrn_reflns_theta_min 2.061
_diffrn_source 'micro-focus sealed X-ray tube'
_diffrn_source_type 'SuperNova (Mo) X-ray Source'
_exptl_absorpt_coefficient_mu 0.703
_exptl_absorpt_correction_T_max 1.00000
_exptl_absorpt_correction_T_min 0.76023
_exptl_absorpt_correction_type multi-scan
_exptl_absorpt_process_details
;
CrysAlisPro 1.171.38.43f (Rigaku Oxford Diffraction, 2015)
Empirical absorption correction using spherical harmonics,
 implemented in SCALE3 ABSPACK scaling algorithm.
;
_exptl_crystal_colour grey
_exptl_crystal_density_diffrn 1.455
_exptl_crystal_description block
_exptl_crystal_F_000 1352
_exptl_crystal_size_max 0.13
_exptl_crystal_size_mid 0.1
_exptl_crystal_size_min 0.08
_refine_diff_density_max 0.222
_refine_diff_density_min -0.402
_refine_diff_density_rms 0.059
_refine_ls_abs_structure_details
;
 Flack x determined using 1862 quotients [(I+)-(I-)]/[(I+)+(I-)]
 (Parsons, Flack and Wagner, Acta Cryst. B69 (2013) 249-259).
;
_refine_ls_abs_structure_Flack 0.014(7)
_refine_ls_extinction_coef .
_refine_ls_extinction_method none
_refine_ls_goodness_of_fit_ref 1.077
_refine_ls_hydrogen_treatment constr
_refine_ls_matrix_type full
_refine_ls_number_parameters 418
_refine_ls_number_reflns 5193
_refine_ls_number_restraints 0
_refine_ls_restrained_S_all 1.077
_refine_ls_R_factor_all 0.0383
_refine_ls_R_factor_gt 0.0341
_refine_ls_shift/su_max 0.002
_refine_ls_shift/su_mean 0.000
_refine_ls_structure_factor_coef Fsqd
_refine_ls_weighting_details 'w=1/[\s^2^(Fo^2^)+(0.0259P)^2^+0.4292P] where P=(Fo^2^+2Fc^2^)/3'
_refine_ls_weighting_scheme calc
_refine_ls_wR_factor_gt 0.0684
_refine_ls_wR_factor_ref 0.0703
_reflns_Friedel_coverage 0.739
_reflns_Friedel_fraction_full 0.974
_reflns_Friedel_fraction_max 0.974
_reflns_number_gt 4857
_reflns_number_total 5193
_reflns_threshold_expression 'I > 2\s(I)'
_cod_data_source_file suppl_j_ncrs-2022-0046_suppl.cif
_cod_data_source_block f12_2
_cod_database_code 8105701
_shelx_space_group_comment
;
The symmetry employed for this shelxl refinement is uniquely defined
by the following loop, which should always be used as a source of
symmetry information in preference to the above space-group names.
They are only intended as comments.
;
_reflns_odcompleteness_completeness 99.86
_reflns_odcompleteness_iscentric 1
_reflns_odcompleteness_theta 26.32
_olex2_refinement_description
;
1. Fixed Uiso
 At 1.2 times of:
  All C(H) groups
 At 1.5 times of:
  All O(H,H) groups
2.a Free rotating group:
 O5(H5A,H5B)
2.b Aromatic/amide H refined with riding coordinates:
 C2(H2), C3(H3), C4(H4), C8(H8), C9(H9), C10(H10), C11(H11), C12(H12),
 C15(H15), C16(H16), C17(H17), C20(H20), C21(H21), C22(H22), C23(H23), C24(H24),
  C25(H25), C26(H26), C27(H27), C32(H32), C33(H33), C34(H34), C35(H35), C36(H36)
;
_olex2_date_sample_data_collection 2021-06-13
_olex2_submission_special_instructions 'No special instructions were received'
_oxdiff_exptl_absorpt_empirical_details
;
Empirical correction (ABSPACK) includes:
- Absorption correction using spherical harmonics
- Frame scaling
;
_oxdiff_exptl_absorpt_empirical_full_max 1.360
_oxdiff_exptl_absorpt_empirical_full_min 0.835

loop_
_space_group_symop_operation_xyz
'x, y, z'
'-x+1/2, -y, z+1/2'
'-x, y+1/2, -z+1/2'
'x+1/2, -y+1/2, -z'

loop_
_atom_site_label
_atom_site_type_symbol
_atom_site_fract_x
_atom_site_fract_y
_atom_site_fract_z
_atom_site_U_iso_or_equiv
_atom_site_adp_type
_atom_site_occupancy
_atom_site_site_symmetry_order
_atom_site_calc_flag
_atom_site_refinement_flags_posn
_atom_site_refinement_flags_adp
_atom_site_refinement_flags_occupancy
_atom_site_disorder_assembly
_atom_site_disorder_group
Ni1 Ni 0.42090(4) 0.45207(4) 0.59368(2) 0.01911(13) Uani 1 1 d . . . . .
O1 O 0.3875(2) 0.5324(2) 0.44548(8) 0.0300(6) Uani 1 1 d . . . . .
O2 O 0.4389(2) 0.4422(2) 0.51826(8) 0.0257(6) Uani 1 1 d . . . . .
O3 O 0.5252(2) 0.6081(2) 0.60239(10) 0.0256(6) Uani 1 1 d . . . . .
O4 O 0.7116(3) 0.6801(3) 0.62811(10) 0.0316(7) Uani 1 1 d . . . . .
N1 N 0.2961(3) 0.3006(3) 0.59761(11) 0.0209(7) Uani 1 1 d . . . . .
N2 N 0.4120(3) 0.4213(3) 0.67260(10) 0.0207(7) Uani 1 1 d . . . . .
N3 N 0.6123(3) 0.3701(3) 0.59883(11) 0.0194(7) Uani 1 1 d . . . . .
N4 N 0.2747(3) 0.5821(3) 0.57025(10) 0.0211(7) Uani 1 1 d . . . . .
C1 C 0.1971(3) 0.6577(3) 0.59669(15) 0.0254(8) Uani 1 1 d . . . . .
C2 C 0.1260(4) 0.7506(4) 0.57310(16) 0.0343(11) Uani 1 1 d . . . . .
H2 H 0.072651 0.801209 0.592179 0.041 Uiso 1 1 calc R U . . .
C3 C 0.1343(4) 0.7678(4) 0.52176(15) 0.0364(11) Uani 1 1 d . . . . .
H3 H 0.086414 0.829247 0.505754 0.044 Uiso 1 1 calc R U . . .
C4 C 0.2154(4) 0.6921(4) 0.49427(14) 0.0300(10) Uani 1 1 d . . . . .
H4 H 0.223806 0.702079 0.459503 0.036 Uiso 1 1 calc R U . . .
C5 C 0.2834(3) 0.6013(3) 0.51969(13) 0.0207(8) Uani 1 1 d . . . . .
C6 C 0.3763(3) 0.5195(3) 0.49157(13) 0.0208(8) Uani 1 1 d . . . . .
C7 C 0.1873(4) 0.6400(4) 0.65239(14) 0.0284(9) Uani 1 1 d . . . . .
C8 C 0.1353(4) 0.5331(4) 0.67279(15) 0.0323(9) Uani 1 1 d . . . . .
H8 H 0.107874 0.469324 0.651406 0.039 Uiso 1 1 calc R U . . .
C9 C 0.1230(4) 0.5184(5) 0.72486(17) 0.0451(13) Uani 1 1 d . . . . .
H9 H 0.087862 0.445627 0.738262 0.054 Uiso 1 1 calc R U . . .
C10 C 0.1636(5) 0.6134(5) 0.75619(18) 0.0581(15) Uani 1 1 d . . . . .
H10 H 0.155221 0.605219 0.791035 0.070 Uiso 1 1 calc R U . . .
C11 C 0.2163(6) 0.7202(5) 0.73622(18) 0.0629(16) Uani 1 1 d . . . . .
H11 H 0.244869 0.783122 0.757743 0.075 Uiso 1 1 calc R U . . .
C12 C 0.2274(5) 0.7353(4) 0.68453(17) 0.0459(12) Uani 1 1 d . . . . .
H12 H 0.261494 0.808736 0.671309 0.055 Uiso 1 1 calc R U . . .
C13 C 0.6403(4) 0.5954(4) 0.61431(13) 0.0218(9) Uani 1 1 d . . . . .
C14 C 0.6930(3) 0.4627(4) 0.61195(12) 0.0210(8) Uani 1 1 d . . . . .
C15 C 0.8180(4) 0.4432(4) 0.62362(15) 0.0350(10) Uani 1 1 d . . . . .
H15 H 0.869763 0.509751 0.633052 0.042 Uiso 1 1 calc R U . . .
C16 C 0.8648(4) 0.3223(4) 0.62098(18) 0.0460(13) Uani 1 1 d . . . . .
H16 H 0.948928 0.305788 0.628569 0.055 Uiso 1 1 calc R U . . .
C17 C 0.7854(4) 0.2274(4) 0.60705(15) 0.0359(11) Uani 1 1 d . . . . .
H17 H 0.815813 0.145621 0.604867 0.043 Uiso 1 1 calc R U . . .
C18 C 0.6593(3) 0.2521(3) 0.59611(14) 0.0228(8) Uani 1 1 d . . . . .
C19 C 0.5761(4) 0.1462(3) 0.57991(12) 0.0225(8) Uani 1 1 d . . . . .
C20 C 0.5784(4) 0.0352(4) 0.60725(13) 0.0328(9) Uani 1 1 d . . . . .
H20 H 0.627489 0.029757 0.636336 0.039 Uiso 1 1 calc R U . . .
C21 C 0.5091(4) -0.0669(4) 0.59191(18) 0.0400(10) Uani 1 1 d . . . . .
H21 H 0.509387 -0.140261 0.611006 0.048 Uiso 1 1 calc R U . . .
C22 C 0.4390(4) -0.0602(4) 0.54806(17) 0.0419(11) Uani 1 1 d . . . . .
H22 H 0.392266 -0.129349 0.537443 0.050 Uiso 1 1 calc R U . . .
C23 C 0.4380(4) 0.0488(4) 0.51992(16) 0.0397(10) Uani 1 1 d . . . . .
H23 H 0.391286 0.052742 0.490179 0.048 Uiso 1 1 calc R U . . .
C24 C 0.5062(4) 0.1521(4) 0.53580(14) 0.0285(9) Uani 1 1 d . . . . .
H24 H 0.505015 0.225610 0.516834 0.034 Uiso 1 1 calc R U . . .
C25 C 0.2302(4) 0.2488(4) 0.56053(14) 0.0291(9) Uani 1 1 d . . . . .
H25 H 0.239324 0.281038 0.528052 0.035 Uiso 1 1 calc R U . . .
C26 C 0.1474(4) 0.1478(4) 0.56792(16) 0.0332(10) Uani 1 1 d . . . . .
H26 H 0.101635 0.115130 0.540934 0.040 Uiso 1 1 calc R U . . .
C27 C 0.1347(4) 0.0980(4) 0.61500(16) 0.0324(10) Uani 1 1 d . . . . .
H27 H 0.081213 0.029989 0.620394 0.039 Uiso 1 1 calc R U . . .
C28 C 0.2032(3) 0.1502(4) 0.65550(15) 0.0265(9) Uani 1 1 d . . . . .
C29 C 0.2814(3) 0.2527(3) 0.64467(13) 0.0202(8) Uani 1 1 d . . . . .
C30 C 0.3468(3) 0.3152(3) 0.68517(13) 0.0206(8) Uani 1 1 d . . . . .
C31 C 0.3368(4) 0.2702(4) 0.73465(14) 0.0267(9) Uani 1 1 d . . . . .
C32 C 0.2571(4) 0.1638(4) 0.74430(15) 0.0320(10) Uani 1 1 d . . . . .
H32 H 0.249857 0.133421 0.777126 0.038 Uiso 1 1 calc R U . . .
C33 C 0.1928(4) 0.1072(4) 0.70680(15) 0.0333(10) Uani 1 1 d . . . . .
H33 H 0.140814 0.039246 0.714218 0.040 Uiso 1 1 calc R U . . .
C34 C 0.4686(4) 0.4822(4) 0.70948(13) 0.0289(10) Uani 1 1 d . . . . .
H34 H 0.511335 0.556034 0.701673 0.035 Uiso 1 1 calc R U . . .
C35 C 0.4679(4) 0.4418(4) 0.75993(13) 0.0343(10) Uani 1 1 d . . . . .
H35 H 0.511949 0.486319 0.784505 0.041 Uiso 1 1 calc R U . . .
C36 C 0.4020(4) 0.3363(4) 0.77255(13) 0.0320(10) Uani 1 1 d . . . . .
H36 H 0.400211 0.308367 0.805858 0.038 Uiso 1 1 calc R U . . .
O5 O 0.3829(3) 0.6157(3) 0.34645(10) 0.0465(9) Uani 1 1 d G . . . .
H5A H 0.337911 0.681791 0.345563 0.070 Uiso 1 1 d G U . . .
H5B H 0.385693 0.587944 0.376572 0.070 Uiso 1 1 d G U . . .

loop_
_atom_site_aniso_label
_atom_site_aniso_U_11
_atom_site_aniso_U_22
_atom_site_aniso_U_33
_atom_site_aniso_U_23
_atom_site_aniso_U_13
_atom_site_aniso_U_12
Ni1 0.0201(2) 0.0175(2) 0.0198(2) 0.0007(2) 0.0006(2) 0.0009(2)
O1 0.0371(16) 0.0325(16) 0.0204(12) 0.0030(12) 0.0006(11) 0.0048(14)
O2 0.0333(15) 0.0231(14) 0.0207(12) 0.0029(12) 0.0025(11) 0.0122(14)
O3 0.0216(15) 0.0153(14) 0.0400(16) 0.0041(12) -0.0019(12) -0.0004(11)
O4 0.0337(17) 0.0215(15) 0.0395(16) -0.0047(12) -0.0052(13) -0.0062(14)
N1 0.0194(16) 0.0201(17) 0.0231(15) -0.0030(15) -0.0007(14) 0.0018(13)
N2 0.0194(16) 0.0214(17) 0.0213(14) -0.0038(13) 0.0006(13) -0.0018(15)
N3 0.0222(17) 0.0174(16) 0.0185(15) -0.0009(13) 0.0025(12) 0.0016(12)
N4 0.0201(17) 0.0175(18) 0.0258(15) -0.0015(13) 0.0010(13) 0.0022(13)
C1 0.021(2) 0.023(2) 0.032(2) -0.0047(19) -0.0010(18) 0.0000(17)
C2 0.030(2) 0.031(3) 0.042(2) -0.0106(19) 0.0002(19) 0.012(2)
C3 0.034(2) 0.034(3) 0.041(2) 0.000(2) -0.008(2) 0.014(2)
C4 0.035(2) 0.028(2) 0.027(2) 0.0006(18) -0.0088(18) 0.003(2)
C5 0.021(2) 0.0147(19) 0.0262(19) -0.0018(15) -0.0037(16) -0.0029(16)
C6 0.023(2) 0.015(2) 0.0244(19) -0.0006(16) -0.0001(15) -0.0077(16)
C7 0.022(2) 0.032(2) 0.031(2) -0.0039(19) 0.0052(17) 0.0097(19)
C8 0.022(2) 0.031(2) 0.044(2) -0.002(2) 0.0063(18) 0.001(2)
C9 0.034(3) 0.053(3) 0.048(3) 0.015(2) 0.017(2) 0.008(2)
C10 0.071(4) 0.071(4) 0.033(3) 0.001(3) 0.017(3) 0.018(3)
C11 0.094(5) 0.059(4) 0.036(3) -0.019(3) 0.005(3) -0.004(3)
C12 0.062(3) 0.036(3) 0.039(2) -0.007(2) 0.005(2) -0.004(3)
C13 0.025(2) 0.021(2) 0.0191(17) 0.0041(15) 0.0027(17) -0.0021(18)
C14 0.0210(19) 0.022(2) 0.0204(16) -0.0014(17) 0.0016(14) 0.0017(18)
C15 0.023(2) 0.030(3) 0.052(2) -0.007(2) -0.0036(18) 0.000(2)
C16 0.023(2) 0.040(3) 0.075(3) -0.016(2) -0.015(2) 0.011(2)
C17 0.030(2) 0.025(2) 0.053(3) -0.008(2) -0.008(2) 0.0115(19)
C18 0.026(2) 0.020(2) 0.0227(18) -0.0002(17) 0.0012(18) 0.0037(16)
C19 0.0200(19) 0.020(2) 0.0276(19) -0.0003(15) 0.0031(17) 0.0044(18)
C20 0.040(2) 0.026(2) 0.033(2) 0.0045(18) 0.000(2) 0.004(2)
C21 0.041(3) 0.021(2) 0.058(3) 0.005(2) 0.005(2) 0.0005(19)
C22 0.034(2) 0.025(2) 0.067(3) -0.013(2) 0.000(2) 0.000(2)
C23 0.036(2) 0.035(3) 0.048(2) -0.012(2) -0.011(2) 0.005(2)
C24 0.034(2) 0.022(2) 0.030(2) 0.0001(18) 0.0000(18) 0.0019(19)
C25 0.031(2) 0.031(2) 0.025(2) -0.0053(18) -0.0021(18) 0.0002(19)
C26 0.027(2) 0.029(2) 0.044(3) -0.010(2) -0.008(2) -0.005(2)
C27 0.025(2) 0.021(2) 0.051(3) -0.0038(19) 0.001(2) -0.0050(18)
C28 0.020(2) 0.022(2) 0.038(2) -0.0011(18) 0.0017(17) 0.0012(17)
C29 0.0165(19) 0.017(2) 0.0266(19) -0.0003(16) -0.0010(16) 0.0037(16)
C30 0.0140(19) 0.021(2) 0.0267(19) 0.0006(17) 0.0018(16) 0.0035(16)
C31 0.023(2) 0.028(2) 0.029(2) 0.0018(18) 0.0023(17) 0.0047(18)
C32 0.035(3) 0.031(2) 0.031(2) 0.0092(18) 0.0056(18) 0.004(2)
C33 0.030(2) 0.026(2) 0.044(2) 0.0075(19) 0.007(2) -0.0050(19)
C34 0.029(2) 0.030(2) 0.0276(19) -0.0041(18) 0.0036(17) -0.0053(18)
C35 0.037(3) 0.042(3) 0.0239(19) -0.009(2) -0.0001(17) -0.009(2)
C36 0.035(3) 0.041(3) 0.0202(18) 0.0026(18) -0.0002(18) -0.001(2)
O5 0.061(2) 0.046(2) 0.0327(15) 0.0040(14) -0.0010(15) 0.0177(17)

loop_
_atom_type_symbol
_atom_type_description
_atom_type_scat_dispersion_real
_atom_type_scat_dispersion_imag
_atom_type_scat_source
C C 0.0033 0.0016 'International Tables Vol C Tables 4.2.6.8 and 6.1.1.4'
H H 0.0000 0.0000 'International Tables Vol C Tables 4.2.6.8 and 6.1.1.4'
N N 0.0061 0.0033 'International Tables Vol C Tables 4.2.6.8 and 6.1.1.4'
Ni Ni 0.3393 1.1124 'International Tables Vol C Tables 4.2.6.8 and 6.1.1.4'
O O 0.0106 0.0060 'International Tables Vol C Tables 4.2.6.8 and 6.1.1.4'

loop_
_geom_angle_atom_site_label_1
_geom_angle_atom_site_label_2
_geom_angle_atom_site_label_3
_geom_angle
_geom_angle_site_symmetry_1
_geom_angle_site_symmetry_3
O2 Ni1 O3 96.04(11) . .
O2 Ni1 N1 93.97(11) . .
O2 Ni1 N2 167.76(10) . .
O2 Ni1 N3 87.34(10) . .
O2 Ni1 N4 79.45(10) . .
O3 Ni1 N1 168.97(11) . .
O3 Ni1 N2 92.26(11) . .
O3 Ni1 N3 79.38(10) . .
O3 Ni1 N4 84.07(10) . .
N1 Ni1 N2 78.63(11) . .
N1 Ni1 N3 105.77(11) . .
N1 Ni1 N4 93.23(11) . .
N2 Ni1 N3 85.36(11) . .
N2 Ni1 N4 110.44(11) . .
N4 Ni1 N3 157.59(11) . .
C6 O2 Ni1 118.0(2) . .
C13 O3 Ni1 118.0(3) . .
C25 N1 Ni1 128.2(3) . .
C25 N1 C29 117.6(3) . .
C29 N1 Ni1 114.2(2) . .
C30 N2 Ni1 113.0(2) . .
C34 N2 Ni1 129.4(3) . .
C34 N2 C30 117.2(3) . .
C14 N3 Ni1 107.9(2) . .
C14 N3 C18 117.4(3) . .
C18 N3 Ni1 134.5(2) . .
C1 N4 Ni1 132.0(2) . .
C1 N4 C5 117.6(3) . .
C5 N4 Ni1 109.3(2) . .
N4 C1 C2 121.5(4) . .
N4 C1 C7 118.7(3) . .
C2 C1 C7 119.8(3) . .
C1 C2 H2 119.9 . .
C3 C2 C1 120.3(4) . .
C3 C2 H2 119.9 . .
C2 C3 H3 120.6 . .
C2 C3 C4 118.8(4) . .
C4 C3 H3 120.6 . .
C3 C4 H4 120.8 . .
C5 C4 C3 118.4(4) . .
C5 C4 H4 120.8 . .
N4 C5 C4 123.4(3) . .
N4 C5 C6 116.3(3) . .
C4 C5 C6 120.3(3) . .
O1 C6 O2 124.9(3) . .
O1 C6 C5 119.0(3) . .
O2 C6 C5 116.1(3) . .
C8 C7 C1 121.4(4) . .
C8 C7 C12 119.1(4) . .
C12 C7 C1 119.4(4) . .
C7 C8 H8 119.4 . .
C7 C8 C9 121.2(4) . .
C9 C8 H8 119.4 . .
C8 C9 H9 120.5 . .
C10 C9 C8 118.9(4) . .
C10 C9 H9 120.5 . .
C9 C10 H10 119.9 . .
C11 C10 C9 120.3(4) . .
C11 C10 H10 119.9 . .
C10 C11 H11 119.6 . .
C10 C11 C12 120.8(5) . .
C12 C11 H11 119.6 . .
C7 C12 H12 120.2 . .
C11 C12 C7 119.6(4) . .
C11 C12 H12 120.2 . .
O3 C13 C14 116.2(3) . .
O4 C13 O3 125.8(4) . .
O4 C13 C14 118.0(3) . .
N3 C14 C13 117.3(3) . .
N3 C14 C15 123.8(4) . .
C15 C14 C13 118.9(4) . .
C14 C15 H15 120.8 . .
C14 C15 C16 118.3(4) . .
C16 C15 H15 120.8 . .
C15 C16 H16 120.6 . .
C17 C16 C15 118.9(4) . .
C17 C16 H16 120.6 . .
C16 C17 H17 119.8 . .
C16 C17 C18 120.4(4) . .
C18 C17 H17 119.8 . .
N3 C18 C17 121.2(3) . .
N3 C18 C19 120.0(3) . .
C17 C18 C19 118.8(3) . .
C20 C19 C18 119.0(3) . .
C24 C19 C18 121.5(3) . .
C24 C19 C20 119.2(4) . .
C19 C20 H20 119.6 . .
C21 C20 C19 120.8(4) . .
C21 C20 H20 119.6 . .
C20 C21 H21 120.2 . .
C20 C21 C22 119.7(4) . .
C22 C21 H21 120.2 . .
C21 C22 H22 119.9 . .
C23 C22 C21 120.1(4) . .
C23 C22 H22 119.9 . .
C22 C23 H23 119.9 . .
C22 C23 C24 120.2(4) . .
C24 C23 H23 119.9 . .
C19 C24 H24 120.0 . .
C23 C24 C19 120.0(4) . .
C23 C24 H24 120.0 . .
N1 C25 H25 118.5 . .
N1 C25 C26 123.1(4) . .
C26 C25 H25 118.5 . .
C25 C26 H26 120.4 . .
C27 C26 C25 119.3(4) . .
C27 C26 H26 120.4 . .
C26 C27 H27 120.3 . .
C26 C27 C28 119.4(4) . .
C28 C27 H27 120.3 . .
C27 C28 C33 123.6(4) . .
C29 C28 C27 117.2(4) . .
C29 C28 C33 119.2(3) . .
N1 C29 C28 123.4(3) . .
N1 C29 C30 117.0(3) . .
C28 C29 C30 119.5(3) . .
N2 C30 C29 116.4(3) . .
N2 C30 C31 123.4(3) . .
C31 C30 C29 120.1(3) . .
C30 C31 C32 118.8(3) . .
C30 C31 C36 117.3(4) . .
C36 C31 C32 123.8(3) . .
C31 C32 H32 119.3 . .
C33 C32 C31 121.3(4) . .
C33 C32 H32 119.3 . .
C28 C33 H33 119.5 . .
C32 C33 C28 121.0(4) . .
C32 C33 H33 119.5 . .
N2 C34 H34 118.3 . .
N2 C34 C35 123.5(4) . .
C35 C34 H34 118.3 . .
C34 C35 H35 120.4 . .
C36 C35 C34 119.3(4) . .
C36 C35 H35 120.4 . .
C31 C36 H36 120.4 . .
C35 C36 C31 119.3(3) . .
C35 C36 H36 120.4 . .
H5A O5 H5B 109.4 . .

loop_
_geom_bond_atom_site_label_1
_geom_bond_atom_site_label_2
_geom_bond_distance
_geom_bond_site_symmetry_2
Ni1 O2 2.007(2) .
Ni1 O3 2.008(3) .
Ni1 N1 2.087(3) .
Ni1 N2 2.115(3) .
Ni1 N3 2.211(3) .
Ni1 N4 2.167(3) .
O1 C6 1.233(4) .
O2 C6 1.270(4) .
O3 C13 1.266(4) .
O4 C13 1.231(5) .
N1 C25 1.324(5) .
N1 C29 1.354(5) .
N2 C30 1.365(4) .
N2 C34 1.316(4) .
N3 C14 1.350(4) .
N3 C18 1.353(4) .
N4 C1 1.346(4) .
N4 C5 1.356(4) .
C1 C2 1.390(5) .
C1 C7 1.489(5) .
C2 H2 0.9300 .
C2 C3 1.373(6) .
C3 H3 0.9300 .
C3 C4 1.384(5) .
C4 H4 0.9300 .
C4 C5 1.380(5) .
C5 C6 1.510(5) .
C7 C8 1.375(5) .
C7 C12 1.390(6) .
C8 H8 0.9300 .
C8 C9 1.392(6) .
C9 H9 0.9300 .
C9 C10 1.377(7) .
C10 H10 0.9300 .
C10 C11 1.372(7) .
C11 H11 0.9300 .
C11 C12 1.382(6) .
C12 H12 0.9300 .
C13 C14 1.520(5) .
C14 C15 1.375(5) .
C15 H15 0.9300 .
C15 C16 1.382(6) .
C16 H16 0.9300 .
C16 C17 1.365(6) .
C17 H17 0.9300 .
C17 C18 1.391(5) .
C18 C19 1.494(5) .
C19 C20 1.386(5) .
C19 C24 1.383(5) .
C20 H20 0.9300 .
C20 C21 1.373(5) .
C21 H21 0.9300 .
C21 C22 1.379(6) .
C22 H22 0.9300 .
C22 C23 1.379(6) .
C23 H23 0.9300 .
C23 C24 1.381(5) .
C24 H24 0.9300 .
C25 H25 0.9300 .
C25 C26 1.402(5) .
C26 H26 0.9300 .
C26 C27 1.360(5) .
C27 H27 0.9300 .
C27 C28 1.408(6) .
C28 C29 1.400(5) .
C28 C33 1.436(5) .
C29 C30 1.439(5) .
C30 C31 1.398(5) .
C31 C32 1.435(6) .
C31 C36 1.406(5) .
C32 H32 0.9300 .
C32 C33 1.346(6) .
C33 H33 0.9300 .
C34 H34 0.9300 .
C34 C35 1.402(5) .
C35 H35 0.9300 .
C35 C36 1.364(5) .
C36 H36 0.9300 .
O5 H5A 0.8505 .
O5 H5B 0.8503 .

loop_
_geom_torsion_atom_site_label_1
_geom_torsion_atom_site_label_2
_geom_torsion_atom_site_label_3
_geom_torsion_atom_site_label_4
_geom_torsion
_geom_torsion_site_symmetry_1
_geom_torsion_site_symmetry_2
_geom_torsion_site_symmetry_3
_geom_torsion_site_symmetry_4
Ni1 O2 C6 O1 172.5(3) . . . .
Ni1 O2 C6 C5 -6.7(4) . . . .
Ni1 O3 C13 O4 -168.8(3) . . . .
Ni1 O3 C13 C14 10.2(4) . . . .
Ni1 N1 C25 C26 -179.0(3) . . . .
Ni1 N1 C29 C28 -179.3(3) . . . .
Ni1 N1 C29 C30 3.1(4) . . . .
Ni1 N2 C30 C29 -8.3(4) . . . .
Ni1 N2 C30 C31 174.8(3) . . . .
Ni1 N2 C34 C35 -171.1(3) . . . .
Ni1 N3 C14 C13 -6.2(3) . . . .
Ni1 N3 C14 C15 173.1(3) . . . .
Ni1 N3 C18 C17 -172.0(3) . . . .
Ni1 N3 C18 C19 9.5(5) . . . .
Ni1 N4 C1 C2 167.9(3) . . . .
Ni1 N4 C1 C7 -12.5(5) . . . .
Ni1 N4 C5 C4 -170.7(3) . . . .
Ni1 N4 C5 C6 7.4(4) . . . .
O3 C13 C14 N3 -1.8(5) . . . .
O3 C13 C14 C15 178.9(3) . . . .
O4 C13 C14 N3 177.3(3) . . . .
O4 C13 C14 C15 -2.1(5) . . . .
N1 C25 C26 C27 -1.2(6) . . . .
N1 C29 C30 N2 3.6(5) . . . .
N1 C29 C30 C31 -179.4(3) . . . .
N2 C30 C31 C32 174.7(3) . . . .
N2 C30 C31 C36 -2.6(5) . . . .
N2 C34 C35 C36 -2.4(6) . . . .
N3 C14 C15 C16 1.1(6) . . . .
N3 C18 C19 C20 -134.2(4) . . . .
N3 C18 C19 C24 51.9(5) . . . .
N4 C1 C2 C3 -0.4(6) . . . .
N4 C1 C7 C8 -66.6(5) . . . .
N4 C1 C7 C12 115.7(4) . . . .
N4 C5 C6 O1 179.6(3) . . . .
N4 C5 C6 O2 -1.2(5) . . . .
C1 N4 C5 C4 -1.2(5) . . . .
C1 N4 C5 C6 176.9(3) . . . .
C1 C2 C3 C4 -0.6(6) . . . .
C1 C7 C8 C9 -178.1(3) . . . .
C1 C7 C12 C11 178.8(4) . . . .
C2 C1 C7 C8 113.0(4) . . . .
C2 C1 C7 C12 -64.7(5) . . . .
C2 C3 C4 C5 0.7(6) . . . .
C3 C4 C5 N4 0.2(6) . . . .
C3 C4 C5 C6 -177.9(3) . . . .
C4 C5 C6 O1 -2.2(5) . . . .
C4 C5 C6 O2 177.0(3) . . . .
C5 N4 C1 C2 1.3(5) . . . .
C5 N4 C1 C7 -179.1(3) . . . .
C7 C1 C2 C3 180.0(4) . . . .
C7 C8 C9 C10 0.2(6) . . . .
C8 C7 C12 C11 1.0(7) . . . .
C8 C9 C10 C11 -0.6(8) . . . .
C9 C10 C11 C12 1.2(9) . . . .
C10 C11 C12 C7 -1.5(8) . . . .
C12 C7 C8 C9 -0.4(6) . . . .
C13 C14 C15 C16 -179.6(4) . . . .
C14 N3 C18 C17 0.8(5) . . . .
C14 N3 C18 C19 -177.7(3) . . . .
C14 C15 C16 C17 -0.1(6) . . . .
C15 C16 C17 C18 -0.5(7) . . . .
C16 C17 C18 N3 0.2(6) . . . .
C16 C17 C18 C19 178.7(4) . . . .
C17 C18 C19 C20 47.2(5) . . . .
C17 C18 C19 C24 -126.6(4) . . . .
C18 N3 C14 C13 179.2(3) . . . .
C18 N3 C14 C15 -1.5(5) . . . .
C18 C19 C20 C21 -176.1(3) . . . .
C18 C19 C24 C23 174.9(3) . . . .
C19 C20 C21 C22 1.8(6) . . . .
C20 C19 C24 C23 1.1(6) . . . .
C20 C21 C22 C23 -0.4(7) . . . .
C21 C22 C23 C24 -0.7(7) . . . .
C22 C23 C24 C19 0.3(6) . . . .
C24 C19 C20 C21 -2.1(6) . . . .
C25 N1 C29 C28 1.7(5) . . . .
C25 N1 C29 C30 -175.9(3) . . . .
C25 C26 C27 C28 1.1(6) . . . .
C26 C27 C28 C29 0.3(6) . . . .
C26 C27 C28 C33 177.7(4) . . . .
C27 C28 C29 N1 -1.8(5) . . . .
C27 C28 C29 C30 175.7(3) . . . .
C27 C28 C33 C32 -177.5(4) . . . .
C28 C29 C30 N2 -174.1(3) . . . .
C28 C29 C30 C31 2.9(5) . . . .
C29 N1 C25 C26 -0.2(6) . . . .
C29 C28 C33 C32 -0.1(6) . . . .
C29 C30 C31 C32 -2.0(5) . . . .
C29 C30 C31 C36 -179.4(3) . . . .
C30 N2 C34 C35 1.8(5) . . . .
C30 C31 C32 C33 0.1(6) . . . .
C30 C31 C36 C35 2.0(6) . . . .
C31 C32 C33 C28 1.0(6) . . . .
C32 C31 C36 C35 -175.2(4) . . . .
C33 C28 C29 N1 -179.3(3) . . . .
C33 C28 C29 C30 -1.8(5) . . . .
C34 N2 C30 C29 177.6(3) . . . .
C34 N2 C30 C31 0.7(5) . . . .
C34 C35 C36 C31 0.3(6) . . . .
C36 C31 C32 C33 177.2(4) . . . .
